data_4349977
loop_
_publ_author_name
'Yuan, Jiaqi'
'Li, Jiantang'
'Che, Songtian'
'Li, Guanghua'
'Liu, Xinyao'
'Sun, Xiaodong'
'Zou, Lifei'
'Zhang, Lirong'
'Liu, Yunling'

_publ_section_title
;
 Two unique copper cluster-based metal--organic frameworks with high
 performance for CO2 adsorption and separation
;
_journal_issue 2
_journal_name_full 'Inorganic Chemistry Frontiers'
_journal_page_first 556
_journal_paper_doi 10.1039/C8QI01315B
_journal_volume 6
_journal_year 2019
_chemical_formula_moiety 'C25 H43 Cl Cu2 N8 O10'
_chemical_formula_sum 'C25 H43 Cl Cu2 N8 O10'
_chemical_formula_weight 778.20
_space_group_IT_number 164
_space_group_name_Hall '-P 3 2"'
_space_group_name_H-M_alt 'P -3 m 1'
_symmetry_cell_setting trigonal
_symmetry_space_group_name_H-M 'P -3 m 1'
_atom_sites_solution_hydrogens geom
_atom_sites_solution_primary direct
_atom_sites_solution_secondary difmap
_audit_creation_method SHELXL-97
_audit_update_record
;
2018-12-27 deposited with the CCDC.
2019-01-04 downloaded from the CCDC.
;
_cell_angle_alpha 90.00
_cell_angle_beta 90.00
_cell_angle_gamma 120.00
_cell_formula_units_Z 6
_cell_length_a 18.429(3)
_cell_length_b 18.429(3)
_cell_length_c 15.739(3)
_cell_measurement_reflns_used 3034
_cell_measurement_temperature 293(2)
_cell_measurement_theta_max 25.09
_cell_measurement_theta_min 1.28
_cell_volume 4629.3(14)
_computing_cell_refinement 'Bruker SMART'
_computing_data_collection 'Bruker SMART'
_computing_data_reduction 'Bruker SAINT'
_computing_molecular_graphics SHELXP-97
_computing_publication_material SHELXTL
_computing_structure_refinement 'SHELXL-97 (Sheldrick, 1997)'
_computing_structure_solution 'SHELXS-97 (Sheldrick, 1990)'
_diffrn_ambient_temperature 293(2)
_diffrn_detector_area_resol_mean 9.00cm
_diffrn_measured_fraction_theta_full 1.000
_diffrn_measured_fraction_theta_max 1.000
_diffrn_measurement_device_type 'CCD area detector'
_diffrn_measurement_method 'phi and omega scans'
_diffrn_radiation_monochromator graphite
_diffrn_radiation_source 'fine-focus sealed tube'
_diffrn_radiation_type MoK\a
_diffrn_radiation_wavelength 0.71073
_diffrn_reflns_av_R_equivalents 0.0576
_diffrn_reflns_av_sigmaI/netI 0.0289
_diffrn_reflns_limit_h_max 21
_diffrn_reflns_limit_h_min -21
_diffrn_reflns_limit_k_max 21
_diffrn_reflns_limit_k_min -21
_diffrn_reflns_limit_l_max 17
_diffrn_reflns_limit_l_min -18
_diffrn_reflns_number 30705
_diffrn_reflns_theta_full 25.09
_diffrn_reflns_theta_max 25.09
_diffrn_reflns_theta_min 1.28
_diffrn_standards_decay_% none
_diffrn_standards_interval_count none
_diffrn_standards_interval_time none
_diffrn_standards_number none
_exptl_absorpt_coefficient_mu 1.534
_exptl_absorpt_correction_T_max 0.7018
_exptl_absorpt_correction_T_min 0.6657
_exptl_absorpt_correction_type empirical
_exptl_absorpt_process_details SADABS
_exptl_crystal_colour green
_exptl_crystal_density_diffrn 1.675
_exptl_crystal_density_meas ?
_exptl_crystal_density_method 'not measured'
_exptl_crystal_description block
_exptl_crystal_F_000 2424
_exptl_crystal_size_max 0.28
_exptl_crystal_size_mid 0.26
_exptl_crystal_size_min 0.24
_refine_diff_density_max 0.733
_refine_diff_density_min -0.356
_refine_diff_density_rms 0.074
_refine_ls_extinction_method none
_refine_ls_goodness_of_fit_ref 1.115
_refine_ls_hydrogen_treatment mixed
_refine_ls_matrix_type full
_refine_ls_number_parameters 129
_refine_ls_number_reflns 3034
_refine_ls_number_restraints 30
_refine_ls_restrained_S_all 1.134
_refine_ls_R_factor_all 0.0490
_refine_ls_R_factor_gt 0.0383
_refine_ls_shift/su_max 0.001
_refine_ls_shift/su_mean 0.000
_refine_ls_structure_factor_coef Fsqd
_refine_ls_weighting_details 'calc w=1/[\s^2^(Fo^2^)+(0.0794P)^2^+1.0619P] where P=(Fo^2^+2Fc^2^)/3'
_refine_ls_weighting_scheme calc
_refine_ls_wR_factor_gt 0.1321
_refine_ls_wR_factor_ref 0.1358
_reflns_number_gt 2412
_reflns_number_total 3034
_reflns_threshold_expression >2sigma(I)
_cod_data_source_file c8qi01315b2.cif
_cod_data_source_block aaa
_cod_depositor_comments
;
The following automatic conversions were performed:

data item '_symmetry_cell_setting' value 'Trigonal' was changed to
'trigonal' in accordance with the
/home/saulius/struct/COD-crude-data/automatic-downloads/DataCite-retrospective/RSC/depositions/lib/dictionaries/cif_core.dic
dictionary named 'cif_core.dic' version 2.4.2 last updated on
2011-04-26.

data item '_exptl_crystal_density_meas' value 'none' was changed to
'?' -- the value is perceived as not measured.

Automatic conversion script
Id: cif_fix_values 6909 2019-04-08 15:41:33Z antanas 
;
_cod_original_cell_volume 4629.0(13)
_cod_original_sg_symbol_H-M P-3m1
_cod_database_code 4349977
_platon_squeeze_void_probe_radius 1.20

loop_
_symmetry_equiv_pos_as_xyz
'x, y, z'
'-y, x-y, z'
'-x+y, -x, z'
'y, x, -z'
'x-y, -y, -z'
'-x, -x+y, -z'
'-x, -y, -z'
'y, -x+y, -z'
'x-y, x, -z'
'-y, -x, z'
'-x+y, y, z'
'x, x-y, z'

loop_
_atom_site_label
_atom_site_type_symbol
_atom_site_fract_x
_atom_site_fract_y
_atom_site_fract_z
_atom_site_U_iso_or_equiv
_atom_site_adp_type
_atom_site_occupancy
_atom_site_symmetry_multiplicity
_atom_site_calc_flag
_atom_site_refinement_flags
_atom_site_disorder_group
Cu1 Cu 0.475436(16) -0.04913(3) 0.43143(3) 0.02992(19) Uani 1 2 d S .
Cu2 Cu 0.19957(4) 0.0000 0.0000 0.0519(2) Uani 1 2 d S .
Cl1 Cl 0.2086(3) 0.10430(14) -0.0968(2) 0.0874(10) Uani 0.60 2 d SPU 1
Cl2 Cl 0.1467(4) 0.0734(2) -0.0696(3) 0.0855(15) Uani 0.40 2 d SPU 2
O1 O 0.43946(17) 0.02772(15) 0.38979(16) 0.0518(7) Uani 1 1 d . .
O2 O 0.48078(16) 0.10986(15) 0.50490(16) 0.0520(7) Uani 1 1 d . .
O3 O 0.43597(15) -0.1281(3) 0.3201(3) 0.0851(14) Uani 1 2 d SU .
O4 O 0.3294(11) 0.0119(14) -0.0080(16) 0.049(5) Uani 0.30 1 d PU 1
O4' O 0.2911(11) -0.0376(11) 0.0278(11) 0.043(5) Uani 0.20 1 d PU 2
N1 N 0.24372(19) 0.08620(18) 0.08947(18) 0.0491(8) Uani 1 1 d . .
N2 N 0.2816(2) 0.0808(2) 0.1586(2) 0.0555(8) Uani 1 1 d . .
C1 C 0.3054(3) 0.15272(17) 0.2000(3) 0.0473(13) Uani 1 2 d S .
C2 C 0.3533(3) 0.17665(17) 0.2795(3) 0.0480(13) Uani 1 2 d S .
C3 C 0.3764(2) 0.1235(2) 0.3172(2) 0.0490(9) Uani 1 1 d . .
H3 H 0.3615 0.0723 0.2919 0.059 Uiso 1 1 calc R .
C4 C 0.4216(2) 0.1457(2) 0.3925(2) 0.0447(9) Uani 1 1 d . .
C5 C 0.4424(3) 0.22120(17) 0.4296(3) 0.0478(13) Uani 1 2 d S .
H5 H 0.4712 0.2356 0.4810 0.057 Uiso 1 2 calc SR .
C6 C 0.4492(2) 0.0898(2) 0.4322(2) 0.0432(8) Uani 1 1 d . .

loop_
_atom_site_aniso_label
_atom_site_aniso_U_11
_atom_site_aniso_U_22
_atom_site_aniso_U_33
_atom_site_aniso_U_23
_atom_site_aniso_U_13
_atom_site_aniso_U_12
Cu1 0.0335(3) 0.0264(3) 0.0274(3) -0.0048(2) -0.00242(10) 0.01322(15)
Cu2 0.0612(4) 0.0487(4) 0.0417(4) -0.0119(3) -0.00596(14) 0.0244(2)
Cl1 0.137(3) 0.0877(15) 0.0537(17) -0.0096(10) -0.019(2) 0.0686(16)
Cl2 0.124(4) 0.0721(18) 0.077(3) -0.0280(15) -0.056(3) 0.062(2)
O1 0.0746(18) 0.0430(14) 0.0503(15) -0.0097(12) -0.0207(13) 0.0387(14)
O2 0.0738(18) 0.0483(15) 0.0472(15) -0.0079(12) -0.0176(13) 0.0405(14)
O3 0.106(3) 0.079(3) 0.061(3) -0.031(2) -0.0153(11) 0.0395(15)
O4 0.062(7) 0.040(11) 0.047(9) 0.001(7) -0.008(7) 0.027(8)
O4' 0.041(8) 0.043(8) 0.035(7) -0.012(6) -0.011(6) 0.013(6)
N1 0.065(2) 0.0439(17) 0.0422(17) -0.0086(14) -0.0176(15) 0.0305(15)
N2 0.081(2) 0.0476(18) 0.0491(19) -0.0091(15) -0.0217(17) 0.0402(18)
C1 0.065(3) 0.0405(19) 0.044(3) -0.0081(13) -0.016(3) 0.0327(17)
C2 0.063(3) 0.043(2) 0.045(3) -0.0097(13) -0.019(3) 0.0315(17)
C3 0.063(2) 0.040(2) 0.051(2) -0.0098(17) -0.0181(18) 0.0304(19)
C4 0.056(2) 0.0375(19) 0.046(2) -0.0051(16) -0.0107(17) 0.0274(17)
C5 0.060(3) 0.047(2) 0.041(3) -0.0075(12) -0.015(2) 0.0300(17)
C6 0.049(2) 0.0380(19) 0.044(2) -0.0012(16) -0.0084(16) 0.0234(17)

loop_
_atom_type_symbol
_atom_type_description
_atom_type_scat_dispersion_real
_atom_type_scat_dispersion_imag
_atom_type_scat_source
C C 0.0033 0.0016 'International Tables Vol C Tables 4.2.6.8 and 6.1.1.4'
H H 0.0000 0.0000 'International Tables Vol C Tables 4.2.6.8 and 6.1.1.4'
N N 0.0061 0.0033 'International Tables Vol C Tables 4.2.6.8 and 6.1.1.4'
O O 0.0106 0.0060 'International Tables Vol C Tables 4.2.6.8 and 6.1.1.4'
Cl Cl 0.1484 0.1585 'International Tables Vol C Tables 4.2.6.8 and 6.1.1.4'
Cu Cu 0.3201 1.2651 'International Tables Vol C Tables 4.2.6.8 and 6.1.1.4'

loop_
_geom_angle_atom_site_label_1
_geom_angle_atom_site_label_2
_geom_angle_atom_site_label_3
_geom_angle
_geom_angle_site_symmetry_1
_geom_angle_site_symmetry_3
O2 Cu1 O2 88.86(16) 7_656 5_556
O2 Cu1 O1 89.58(12) 7_656 11_655
O2 Cu1 O1 167.31(10) 5_556 11_655
O2 Cu1 O1 167.31(10) 7_656 .
O2 Cu1 O1 89.58(12) 5_556 .
O1 Cu1 O1 89.19(16) 11_655 .
O2 Cu1 O3 97.28(12) 7_656 .
O2 Cu1 O3 97.28(12) 5_556 .
O1 Cu1 O3 95.41(12) 11_655 .
O1 Cu1 O3 95.41(12) . .
O2 Cu1 Cu1 82.91(7) 7_656 7_656
O2 Cu1 Cu1 82.91(7) 5_556 7_656
O1 Cu1 Cu1 84.40(7) 11_655 7_656
O1 Cu1 Cu1 84.40(7) . 7_656
O3 Cu1 Cu1 179.72(15) . 7_656
N1 Cu2 N1 178.87(18) 5 .
N1 Cu2 O4' 86.6(5) 5 .
N1 Cu2 O4' 92.3(5) . .
N1 Cu2 O4' 92.3(5) 5 5
N1 Cu2 O4' 86.6(5) . 5
O4' Cu2 O4' 40.1(9) . 5
N1 Cu2 O4 90.5(7) 5 .
N1 Cu2 O4 88.4(7) . .
O4' Cu2 O4 25.8(8) . .
O4' Cu2 O4 14.4(5) 5 .
N1 Cu2 O4 88.4(7) 5 5
N1 Cu2 O4 90.5(7) . 5
O4' Cu2 O4 14.4(5) . 5
O4' Cu2 O4 25.8(8) 5 5
O4 Cu2 O4 11.4(10) . 5
N1 Cu2 Cl2 89.55(12) 5 8
N1 Cu2 Cl2 91.26(13) . 8
O4' Cu2 Cl2 115.9(5) . 8
O4' Cu2 Cl2 155.6(5) 5 8
O4 Cu2 Cl2 141.4(5) . 8
O4 Cu2 Cl2 130.2(5) 5 8
N1 Cu2 Cl2 91.26(13) 5 .
N1 Cu2 Cl2 89.55(12) . .
O4' Cu2 Cl2 155.6(5) . .
O4' Cu2 Cl2 115.9(5) 5 .
O4 Cu2 Cl2 130.2(5) . .
O4 Cu2 Cl2 141.4(5) 5 .
Cl2 Cu2 Cl2 88.4(4) 8 .
N1 Cu2 Cl1 91.94(11) 5 .
N1 Cu2 Cl1 88.43(10) . .
O4' Cu2 Cl1 129.3(4) . .
O4' Cu2 Cl1 89.4(4) 5 .
O4 Cu2 Cl1 103.7(5) . .
O4 Cu2 Cl1 115.0(5) 5 .
Cl2 Cu2 Cl1 114.8(3) 8 .
Cl2 Cu2 Cl1 26.42(16) . .
N1 Cu2 Cl1 88.43(10) 5 8
N1 Cu2 Cl1 91.94(11) . 8
O4' Cu2 Cl1 89.4(4) . 8
O4' Cu2 Cl1 129.3(4) 5 8
O4 Cu2 Cl1 115.0(5) . 8
O4 Cu2 Cl1 103.7(5) 5 8
Cl2 Cu2 Cl1 26.42(16) 8 8
Cl2 Cu2 Cl1 114.8(3) . 8
Cl1 Cu2 Cl1 141.2(2) . 8
Cu2 Cl1 Cu2 100.45(12) . 9
Cu2 Cl2 Cu2 106.12(17) 9 .
C6 O1 Cu1 122.4(2) . .
C6 O2 Cu1 124.4(2) . 7_656
O4 O4 Cu2 84.3(5) 5 .
O4' O4' Cu2 69.9(4) 5 .
N1 N1 N2 109.79(18) 12 .
N1 N1 Cu2 126.89(8) 12 .
N2 N1 Cu2 123.3(2) . .
N1 N2 C1 104.5(3) . .
N2 C1 N2 111.4(4) . 12
N2 C1 C2 124.3(2) . .
N2 C1 C2 124.3(2) 12 .
C3 C2 C3 119.3(5) . 12
C3 C2 C1 120.4(2) . .
C3 C2 C1 120.4(2) 12 .
C2 C3 C4 120.6(3) . .
C2 C3 H3 119.7 . .
C4 C3 H3 119.7 . .
C5 C4 C3 119.0(3) . .
C5 C4 C6 120.1(3) . .
C3 C4 C6 121.0(3) . .
C4 C5 C4 121.5(5) 12 .
C4 C5 H5 119.3 12 .
C4 C5 H5 119.3 . .
O2 C6 O1 125.9(3) . .
O2 C6 C4 116.5(3) . .
O1 C6 C4 117.5(3) . .

loop_
_geom_bond_atom_site_label_1
_geom_bond_atom_site_label_2
_geom_bond_distance
_geom_bond_site_symmetry_2
Cu1 O2 1.952(2) 7_656
Cu1 O2 1.952(2) 5_556
Cu1 O1 1.953(2) 11_655
Cu1 O1 1.953(2) .
Cu1 O3 2.158(4) .
Cu1 Cu1 2.6678(10) 7_656
Cu2 N1 1.969(3) 5
Cu2 N1 1.969(3) .
Cu2 O4' 2.16(2) .
Cu2 O4' 2.16(2) 5
Cu2 O4 2.294(14) .
Cu2 O4 2.294(14) 5
Cu2 Cl2 2.301(3) 8
Cu2 Cl2 2.301(3) .
Cu2 Cl1 2.393(2) .
Cu2 Cl1 2.393(2) 8
Cl1 Cu2 2.393(2) 9
Cl2 Cu2 2.301(3) 9
O1 C6 1.258(4) .
O2 C6 1.253(4) .
O2 Cu1 1.952(2) 7_656
O4 O4 0.46(4) 5
O4' O4' 1.49(3) 5
N1 N1 1.314(6) 12
N1 N2 1.324(4) .
N2 C1 1.338(4) .
C1 N2 1.338(4) 12
C1 C2 1.466(7) .
C2 C3 1.382(4) .
C2 C3 1.382(4) 12
C3 C4 1.387(5) .
C3 H3 0.9300 .
C4 C5 1.375(4) .
C4 C6 1.494(5) .
C5 C4 1.375(4) 12
C5 H5 0.9300 .

loop_
_platon_squeeze_void_nr
_platon_squeeze_void_average_x
_platon_squeeze_void_average_y
_platon_squeeze_void_average_z
_platon_squeeze_void_volume
_platon_squeeze_void_count_electrons
_platon_squeeze_void_content
1 -0.005 0.476 -0.014 3001 591 ' '
